data_4075307
loop_
_publ_author_name
'Shen, Hao'
'Chan, Hoi-Shan'
'Xie, Zuowei'

_publ_section_title
;
 Synthesis and Structural Characterization of New Carboranyl-Indenyl
 Ligands and Their Lanthanide Complexes
;
_journal_issue 10
_journal_name_full Organometallics
_journal_page_first 2617
_journal_paper_doi 10.1021/om0601955
_journal_volume 25
_journal_year 2006
_chemical_formula_sum 'C45 H78 B21 Er2 Na O4'
_chemical_formula_weight 1267.59
_chemical_name_systematic
; 
 ? 
;
_space_group_IT_number 43
_symmetry_cell_setting orthorhombic
_symmetry_space_group_name_Hall 'F 2 -2d'
_symmetry_space_group_name_H-M 'F d d 2'
_atom_sites_solution_hydrogens geom
_atom_sites_solution_primary direct
_atom_sites_solution_secondary difmap
_audit_creation_method SHELXL-97
_cell_angle_alpha 90.00
_cell_angle_beta 90.00
_cell_angle_gamma 90.00
_cell_formula_units_Z 16
_cell_length_a 33.105(6)
_cell_length_b 40.435(7)
_cell_length_c 17.226(3)
_cell_measurement_temperature 293(2)
_cell_volume 23059(7)
_computing_structure_refinement 'SHELXL-97 (Sheldrick, 1997)'
_computing_structure_solution 'SHELXS-97 (Sheldrick, 1990)'
_diffrn_ambient_temperature 293(2)
_diffrn_measured_fraction_theta_full 1.000
_diffrn_measured_fraction_theta_max 1.000
_diffrn_radiation_monochromator graphite
_diffrn_radiation_source 'fine-focus sealed tube'
_diffrn_radiation_type MoK\a
_diffrn_radiation_wavelength 0.71073
_diffrn_reflns_av_R_equivalents 0.0959
_diffrn_reflns_av_sigmaI/netI 0.1162
_diffrn_reflns_limit_h_max 36
_diffrn_reflns_limit_h_min -39
_diffrn_reflns_limit_k_max 48
_diffrn_reflns_limit_k_min -44
_diffrn_reflns_limit_l_max 20
_diffrn_reflns_limit_l_min -20
_diffrn_reflns_number 30899
_diffrn_reflns_theta_full 25.00
_diffrn_reflns_theta_max 25.00
_diffrn_reflns_theta_min 1.42
_exptl_absorpt_coefficient_mu 2.939
_exptl_absorpt_correction_T_max 1.0000
_exptl_absorpt_correction_T_min 0.7910
_exptl_absorpt_correction_type sadabs
_exptl_crystal_colour pink
_exptl_crystal_density_diffrn 1.461
_exptl_crystal_density_method 'not measured'
_exptl_crystal_description prism
_exptl_crystal_F_000 10112
_exptl_crystal_size_max 0.20
_exptl_crystal_size_mid 0.15
_exptl_crystal_size_min 0.10
_refine_diff_density_max 2.436
_refine_diff_density_min -1.764
_refine_diff_density_rms 0.194
_refine_ls_abs_structure_details 'Flack H D (1983), Acta Cryst. A39, 876-881'
_refine_ls_abs_structure_Flack 0.01(3)
_refine_ls_extinction_method none
_refine_ls_goodness_of_fit_ref 1.044
_refine_ls_hydrogen_treatment riding
_refine_ls_matrix_type full
_refine_ls_number_parameters 658
_refine_ls_number_reflns 10117
_refine_ls_number_restraints 139
_refine_ls_restrained_S_all 1.038
_refine_ls_R_factor_all 0.1297
_refine_ls_R_factor_gt 0.0673
_refine_ls_shift/su_max 0.005
_refine_ls_shift/su_mean 0.000
_refine_ls_structure_factor_coef Fsqd
_refine_ls_weighting_details 'calc w=1/[\s^2^(Fo^2^)+(0.1103P)^2^+0.0000P] where P=(Fo^2^+2Fc^2^)/3'
_refine_ls_weighting_scheme calc
_refine_ls_wR_factor_gt 0.1531
_refine_ls_wR_factor_ref 0.2014
_reflns_number_gt 6434
_reflns_number_total 10117
_reflns_threshold_expression >2sigma(I)
_cod_data_source_file om0601955si20060228_111331.cif
_cod_data_source_block 8
_cod_original_sg_symbol_H-M Fdd2
_cod_database_code 4075307

loop_
_symmetry_equiv_pos_as_xyz
'x, y, z'
'-x, -y, z'
'x+1/4, -y+1/4, z+1/4'
'-x+1/4, y+1/4, z+1/4'
'x, y+1/2, z+1/2'
'-x, -y+1/2, z+1/2'
'x+1/4, -y+3/4, z+3/4'
'-x+1/4, y+3/4, z+3/4'
'x+1/2, y, z+1/2'
'-x+1/2, -y, z+1/2'
'x+3/4, -y+1/4, z+3/4'
'-x+3/4, y+1/4, z+3/4'
'x+1/2, y+1/2, z'
'-x+1/2, -y+1/2, z'
'x+3/4, -y+3/4, z+1/4'
'-x+3/4, y+3/4, z+1/4'

loop_
_atom_site_label
_atom_site_type_symbol
_atom_site_fract_x
_atom_site_fract_y
_atom_site_fract_z
_atom_site_U_iso_or_equiv
_atom_site_adp_type
_atom_site_occupancy
_atom_site_symmetry_multiplicity
_atom_site_calc_flag
_atom_site_refinement_flags
Na1 Na 0.34093(8) 0.99353(7) 1.06719(15) 0.0929(9) Uani 1 1 d .
Er1 Er 0.270505(7) 0.931196(5) 0.720923(13) 0.04648(6) Uani 1 1 d .
Er2 Er 0.380309(6) 0.981037(5) 0.778897(13) 0.04460(6) Uani 1 1 d .
O1 O 0.21102(6) 0.93917(6) 0.79256(13) 0.0647(12) Uani 1 1 d D
O2 O 0.38277(5) 1.03799(6) 0.80860(19) 0.0631(12) Uani 1 1 d D
O3 O 0.31765(6) 0.95425(8) 1.15735(14) 0.1201(19) Uani 1 1 d D
O4 O 0.39225(8) 1.02893(6) 1.12055(16) 0.127(2) Uani 1 1 d D
C1 C 0.31488(16) 0.95883(11) 0.6088(2) 0.0487(15) Uani 1 1 d .
C3 C 0.27001(15) 0.90388(13) 0.5624(3) 0.0541(16) Uani 1 1 d .
H3 H 0.2758 0.8771 0.5659 0.065 Uiso 1 1 calc R
C11 C 0.35701(14) 0.97069(10) 0.6286(2) 0.0366(13) Uani 1 1 d .
C12 C 0.38956(15) 0.95030(11) 0.6454(2) 0.0436(14) Uani 1 1 d .
H12A H 0.3895 0.9262 0.6392 0.052 Uiso 1 1 calc R
C13 C 0.42418(16) 0.96921(12) 0.6583(3) 0.0548(16) Uani 1 1 d .
H13A H 0.4518 0.9605 0.6596 0.066 Uiso 1 1 calc R
C14 C 0.41381(16) 1.00272(13) 0.6464(3) 0.0565(17) Uani 1 1 d .
C15 C 0.43901(19) 1.03231(14) 0.6431(4) 0.082(2) Uani 1 1 d .
H15A H 0.4666 1.0312 0.6532 0.098 Uiso 1 1 calc R
C16 C 0.4216(3) 1.06092(16) 0.6251(4) 0.102(3) Uani 1 1 d .
H16A H 0.4370 1.0802 0.6256 0.122 Uiso 1 1 calc R
C17 C 0.3788(2) 1.06288(15) 0.6044(4) 0.089(2) Uani 1 1 d .
H17A H 0.3678 1.0831 0.5904 0.107 Uiso 1 1 calc R
C18 C 0.3553(2) 1.03577(12) 0.6054(3) 0.0637(19) Uani 1 1 d .
H18A H 0.3280 1.0373 0.5927 0.076 Uiso 1 1 calc R
C19 C 0.37292(13) 1.00418(12) 0.6267(3) 0.0441(14) Uani 1 1 d .
C21 C 0.36257(15) 0.92251(11) 0.8463(3) 0.0436(14) Uani 1 1 d .
C23 C 0.44668(15) 0.93530(12) 0.8298(3) 0.0536(16) Uani 1 1 d .
H23 H 0.4565 0.9407 0.7702 0.064 Uiso 1 1 calc R
C31 C 0.32753(14) 0.90324(11) 0.8164(3) 0.0426(14) Uani 1 1 d .
C32 C 0.32714(17) 0.88626(11) 0.7416(3) 0.0532(16) Uani 1 1 d .
H32A H 0.3508 0.8836 0.7080 0.064 Uiso 1 1 calc R
C33 C 0.29081(15) 0.87005(11) 0.7307(3) 0.0535(16) Uani 1 1 d .
H33A H 0.2857 0.8533 0.6908 0.064 Uiso 1 1 calc R
C34 C 0.26918(16) 0.87325(12) 0.8004(3) 0.0548(16) Uani 1 1 d .
C35 C 0.23116(16) 0.85903(14) 0.8260(4) 0.073(2) Uani 1 1 d .
H35A H 0.2164 0.8464 0.7909 0.087 Uiso 1 1 calc R
C36 C 0.21702(19) 0.86314(15) 0.8944(4) 0.092(2) Uani 1 1 d .
H36A H 0.1928 0.8534 0.9096 0.110 Uiso 1 1 calc R
C37 C 0.24024(18) 0.88358(17) 0.9475(4) 0.092(2) Uani 1 1 d .
H37A H 0.2307 0.8861 0.9980 0.110 Uiso 1 1 calc R
C38 C 0.27490(16) 0.89910(15) 0.9275(3) 0.0656(19) Uani 1 1 d .
H38A H 0.2887 0.9123 0.9629 0.079 Uiso 1 1 calc R
C39 C 0.28966(15) 0.89458(11) 0.8504(3) 0.0549(17) Uani 1 1 d .
C41 C 0.17170(6) 0.92666(7) 0.77304(12) 0.075(2) Uani 1 1 d D
H41A H 0.1732 0.9032 0.7616 0.090 Uiso 1 1 calc R
H41B H 0.1611 0.9380 0.7278 0.090 Uiso 1 1 calc R
C42 C 0.14595(7) 0.93241(6) 0.83949(14) 0.128(4) Uani 1 1 d D
H42A H 0.1188 0.9379 0.8229 0.154 Uiso 1 1 calc R
H42B H 0.1448 0.9128 0.8720 0.154 Uiso 1 1 calc R
C43 C 0.16363(7) 0.95968(6) 0.88158(14) 0.195(4) Uani 1 1 d D
H43A H 0.1635 0.9552 0.9369 0.234 Uiso 1 1 calc R
H43B H 0.1486 0.9799 0.8720 0.234 Uiso 1 1 calc R
C44 C 0.20468(6) 0.96283(7) 0.85340(17) 0.088(2) Uani 1 1 d D
H44A H 0.2091 0.9850 0.8338 0.106 Uiso 1 1 calc R
H44B H 0.2236 0.9589 0.8954 0.106 Uiso 1 1 calc R
C51 C 0.41915(6) 1.05439(5) 0.8341(3) 0.088(2) Uani 1 1 d D
H51A H 0.4408 1.0508 0.7971 0.105 Uiso 1 1 calc R
H51B H 0.4276 1.0459 0.8842 0.105 Uiso 1 1 calc R
C52 C 0.40964(5) 1.08936(5) 0.8398(4) 0.126(4) Uani 1 1 d D
H52A H 0.4244 1.0995 0.8822 0.151 Uiso 1 1 calc R
H52B H 0.4164 1.1007 0.7919 0.151 Uiso 1 1 calc R
C53 C 0.36646(5) 1.09055(6) 0.8540(3) 0.091(3) Uani 1 1 d D
H53A H 0.3549 1.1106 0.8327 0.110 Uiso 1 1 calc R
H53B H 0.3608 1.0897 0.9092 0.110 Uiso 1 1 calc R
C54 C 0.35024(6) 1.06155(5) 0.8149(2) 0.098(3) Uani 1 1 d D
H54A H 0.3281 1.0522 0.8446 0.117 Uiso 1 1 calc R
H54B H 0.3403 1.0674 0.7637 0.117 Uiso 1 1 calc R
C61 C 0.28333(8) 0.93336(7) 1.14247(12) 0.218(5) Uani 1 1 d D
H61A H 0.2591 0.9463 1.1329 0.262 Uiso 1 1 calc R
H61B H 0.2881 0.9188 1.0988 0.262 Uiso 1 1 calc R
C62 C 0.28054(6) 0.91550(8) 1.21311(13) 0.265(8) Uani 1 1 d D
H62A H 0.2593 0.9247 1.2452 0.318 Uiso 1 1 calc R
H62B H 0.2741 0.8925 1.2025 0.318 Uiso 1 1 calc R
C63 C 0.31801(6) 0.91755(7) 1.25258(14) 0.229(7) Uani 1 1 d D
H63A H 0.3344 0.8983 1.2406 0.275 Uiso 1 1 calc R
H63B H 0.3135 0.9181 1.3082 0.275 Uiso 1 1 calc R
C64 C 0.33826(7) 0.94675(6) 1.22871(16) 0.455(7) Uani 1 1 d D
H64A H 0.3668 0.9427 1.2201 0.546 Uiso 1 1 calc R
H64B H 0.3351 0.9644 1.2664 0.546 Uiso 1 1 calc R
C71 C 0.40187(6) 1.05925(6) 1.08083(17) 0.155(5) Uani 1 1 d D
H71A H 0.4044 1.0556 1.0254 0.187 Uiso 1 1 calc R
H71B H 0.3812 1.0758 1.0898 0.187 Uiso 1 1 calc R
C72 C 0.43926(7) 1.06927(5) 1.11326(17) 0.249(7) Uani 1 1 d D
H72A H 0.4352 1.0882 1.1470 0.299 Uiso 1 1 calc R
H72B H 0.4578 1.0756 1.0723 0.299 Uiso 1 1 calc R
C73 C 0.45571(7) 1.04256(5) 1.15630(18) 0.277(9) Uani 1 1 d D
H73A H 0.4666 1.0506 1.2050 0.332 Uiso 1 1 calc R
H73B H 0.4774 1.0323 1.1272 0.332 Uiso 1 1 calc R
C74 C 0.42472(7) 1.01912(5) 1.17078(19) 0.205(6) Uani 1 1 d D
H74A H 0.4164 1.0198 1.2247 0.246 Uiso 1 1 calc R
H74B H 0.4338 0.9969 1.1585 0.246 Uiso 1 1 calc R
C81 C 0.43210(13) 0.9705(2) 1.40306(18) 0.163(4) Uani 1 1 d DU
C82 C 0.45370(15) 0.96344(6) 1.33823(16) 0.234(7) Uani 1 1 d DU
H82 H 0.4709 0.9792 1.3167 0.281 Uiso 1 1 calc R
C83 C 0.44997(11) 0.93316(5) 1.3053(3) 0.223(6) Uani 1 1 d DU
H83 H 0.4663 0.9279 1.2631 0.267 Uiso 1 1 calc R
C84 C 0.42342(9) 0.91025(9) 1.33154(16) 0.248(5) Uani 1 1 d DU
H84 H 0.4184 0.8896 1.3097 0.297 Uiso 1 1 calc R
C85 C 0.40553(17) 0.92308(6) 1.39563(15) 0.151(4) Uani 1 1 d DU
H85 H 0.3870 0.9087 1.4181 0.181 Uiso 1 1 calc R
C86 C 0.4087(3) 0.95219(7) 1.4342(3) 0.208(5) Uani 1 1 d DU
H86 H 0.3945 0.9573 1.4792 0.250 Uiso 1 1 calc R
C87 C 0.4435(4) 1.0067(4) 1.4305(10) 0.285(8) Uani 1 1 d U
H87A H 0.4648 1.0152 1.3983 0.427 Uiso 1 1 calc R
H87B H 0.4524 1.0061 1.4835 0.427 Uiso 1 1 calc R
H87C H 0.4202 1.0207 1.4264 0.427 Uiso 1 1 calc R
B2 B 0.3140(2) 0.92351(15) 0.5760(4) 0.057(2) Uani 1 1 d .
H2 H 0.3420 0.9094 0.5846 0.069 Uiso 1 1 calc R
B4 B 0.22546(18) 0.92190(16) 0.5995(3) 0.0501(18) Uani 1 1 d .
H4 H 0.2037 0.9069 0.6324 0.060 Uiso 1 1 calc R
B5 B 0.22874(17) 0.96306(14) 0.6142(3) 0.0445(16) Uani 1 1 d .
H5 H 0.2072 0.9757 0.6528 0.053 Uiso 1 1 calc R
B6 B 0.27894(19) 0.98184(15) 0.6105(3) 0.0520(19) Uani 1 1 d .
H6 H 0.2864 1.0059 0.6365 0.062 Uiso 1 1 calc R
B7 B 0.2975(2) 0.96438(16) 0.5079(3) 0.055(2) Uani 1 1 d .
H7 H 0.3236 0.9782 0.4854 0.066 Uiso 1 1 calc R
B8 B 0.28575(19) 0.92097(17) 0.4811(3) 0.064(2) Uani 1 1 d .
H8 H 0.3020 0.9090 0.4330 0.077 Uiso 1 1 calc R
B9 B 0.2354(2) 0.9131(2) 0.4971(3) 0.065(2) Uani 1 1 d .
H9 H 0.2190 0.8942 0.4638 0.078 Uiso 1 1 calc R
B10 B 0.2111(2) 0.94983(17) 0.5262(4) 0.071(2) Uani 1 1 d .
H10 H 0.1794 0.9537 0.5095 0.085 Uiso 1 1 calc R
B11 B 0.2441(2) 0.98162(16) 0.5268(4) 0.065(2) Uani 1 1 d .
H11 H 0.2342 1.0062 0.5070 0.079 Uiso 1 1 calc R
B12 B 0.2512(2) 0.9516(2) 0.4597(4) 0.080(3) Uani 1 1 d .
H12 H 0.2471 0.9586 0.3985 0.096 Uiso 1 1 calc R
B22 B 0.40465(16) 0.91269(15) 0.8164(4) 0.0530(18) Uani 1 1 d .
H22 H 0.4031 0.8966 0.7649 0.064 Uiso 1 1 calc R
B24 B 0.44031(19) 0.97126(17) 0.8724(4) 0.063(2) Uani 1 1 d .
H24 H 0.4554 0.9924 0.8446 0.076 Uiso 1 1 calc R
B25 B 0.3975(2) 0.97741(14) 0.9288(3) 0.0506(18) Uani 1 1 d .
H25 H 0.3870 1.0021 0.9466 0.061 Uiso 1 1 calc R
B26 B 0.35866(19) 0.94679(13) 0.9146(3) 0.0471(17) Uani 1 1 d .
H26 H 0.3269 0.9511 0.9308 0.057 Uiso 1 1 calc R
B27 B 0.39046(17) 0.90566(15) 0.9281(3) 0.0499(18) Uani 1 1 d .
H27 H 0.3705 0.8842 0.9370 0.060 Uiso 1 1 calc R
B28 B 0.44312(19) 0.90339(15) 0.8888(4) 0.059(2) Uani 1 1 d .
H28 H 0.4587 0.8795 0.8827 0.071 Uiso 1 1 calc R
B29 B 0.46861(18) 0.93755(19) 0.9132(4) 0.072(2) Uani 1 1 d .
H29 H 0.5017 0.9374 0.9187 0.086 Uiso 1 1 calc R
B30 B 0.44221(16) 0.96234(15) 0.9777(4) 0.0538(18) Uani 1 1 d .
H30 H 0.4584 0.9769 1.0218 0.065 Uiso 1 1 calc R
B31 B 0.3945(2) 0.94361(17) 0.9931(3) 0.062(2) Uani 1 1 d .
H31 H 0.3808 0.9449 1.0512 0.074 Uiso 1 1 calc R
B32 B 0.4367(2) 0.91815(19) 0.9811(5) 0.075(2) Uani 1 1 d .
H32 H 0.4470 0.9033 1.0308 0.090 Uiso 1 1 calc R
B41 B 0.30009(14) 0.98403(12) 0.7913(3) 0.0392(15) Uani 1 1 d .

loop_
_atom_site_aniso_label
_atom_site_aniso_U_11
_atom_site_aniso_U_22
_atom_site_aniso_U_33
_atom_site_aniso_U_23
_atom_site_aniso_U_13
_atom_site_aniso_U_12
Na1 0.0927(17) 0.1110(18) 0.0749(15) 0.0127(15) 0.0212(14) 0.0325(14)
Er1 0.05464(11) 0.04876(10) 0.03603(9) 0.00446(11) -0.00423(11) -0.00296(11)
Er2 0.04417(10) 0.05051(10) 0.03913(10) 0.00471(11) 0.00337(11) -0.00268(11)
O1 0.062(2) 0.086(2) 0.046(2) -0.0172(19) 0.0012(18) 0.0035(19)
O2 0.070(2) 0.067(2) 0.052(2) 0.0123(18) -0.0077(19) 0.0011(19)
O3 0.086(3) 0.151(4) 0.123(4) 0.051(3) 0.050(3) 0.047(3)
O4 0.135(4) 0.143(4) 0.104(4) 0.000(3) -0.035(3) 0.027(4)
C1 0.082(3) 0.052(3) 0.0114(19) 0.014(2) 0.008(2) -0.007(3)
C3 0.049(3) 0.064(3) 0.050(3) 0.000(3) 0.005(2) -0.004(2)
C11 0.051(3) 0.039(2) 0.020(2) -0.0035(18) 0.0065(19) 0.000(2)
C12 0.068(3) 0.036(2) 0.027(2) -0.002(2) 0.011(2) -0.001(2)
C13 0.049(3) 0.052(3) 0.064(3) -0.005(3) 0.018(3) -0.009(2)
C14 0.068(3) 0.057(3) 0.045(3) 0.010(2) 0.020(3) -0.012(3)
C15 0.073(4) 0.088(4) 0.085(4) 0.002(3) 0.021(3) -0.040(3)
C16 0.149(7) 0.081(4) 0.075(4) 0.029(3) -0.004(5) -0.031(4)
C17 0.123(5) 0.064(3) 0.080(4) 0.032(3) 0.039(4) -0.014(3)
C18 0.097(4) 0.047(3) 0.047(3) 0.013(3) 0.006(3) -0.002(3)
C19 0.035(2) 0.054(3) 0.044(3) 0.003(2) -0.001(2) -0.012(2)
C21 0.060(3) 0.037(2) 0.034(2) 0.004(2) -0.016(2) 0.007(2)
C23 0.054(3) 0.065(3) 0.042(3) 0.002(3) 0.010(2) 0.017(2)
C31 0.042(3) 0.053(3) 0.033(2) -0.004(2) 0.002(2) 0.001(2)
C32 0.073(3) 0.046(3) 0.041(3) 0.006(2) 0.012(2) -0.004(3)
C33 0.058(3) 0.045(2) 0.058(3) 0.002(3) -0.010(3) 0.012(2)
C34 0.071(3) 0.043(3) 0.050(3) 0.016(2) -0.015(3) -0.006(2)
C35 0.050(3) 0.087(4) 0.081(4) 0.012(3) -0.025(3) -0.037(3)
C36 0.090(4) 0.114(4) 0.071(4) 0.037(3) 0.016(3) -0.064(3)
C37 0.063(4) 0.136(5) 0.075(4) 0.034(4) 0.009(3) -0.039(3)
C38 0.047(3) 0.099(4) 0.051(3) 0.015(3) -0.014(3) 0.008(3)
C39 0.051(3) 0.030(2) 0.084(4) 0.014(3) 0.002(3) -0.015(2)
C41 0.068(3) 0.110(4) 0.049(3) 0.003(3) 0.031(3) -0.004(3)
C42 0.073(4) 0.225(10) 0.087(5) 0.004(6) 0.044(4) 0.011(5)
C43 0.221(9) 0.251(8) 0.113(6) -0.112(5) 0.036(6) -0.126(7)
C44 0.084(4) 0.114(5) 0.067(4) -0.006(4) 0.017(4) 0.019(4)
C51 0.130(5) 0.062(3) 0.071(4) -0.001(3) 0.008(4) -0.060(3)
C52 0.190(9) 0.075(5) 0.113(6) 0.001(5) -0.034(6) -0.002(5)
C53 0.107(5) 0.079(4) 0.089(5) 0.011(4) -0.006(4) 0.014(4)
C54 0.146(6) 0.090(4) 0.057(4) 0.003(4) -0.013(4) 0.034(4)
C61 0.108(7) 0.327(12) 0.219(10) 0.166(8) -0.060(7) -0.043(7)
C62 0.44(2) 0.298(13) 0.051(5) 0.042(8) -0.011(9) -0.139(12)
C63 0.460(19) 0.176(8) 0.052(5) 0.017(5) -0.022(8) -0.125(10)
C64 0.675(15) 0.602(13) 0.087(7) 0.096(9) -0.071(11) -0.528
C71 0.174(9) 0.191(9) 0.102(7) -0.009(7) 0.000(7) 0.017(8)
C72 0.205(9) 0.319(15) 0.223(10) 0.096(10) -0.146(7) -0.069(10)
C73 0.063(6) 0.53(2) 0.241(14) -0.115(15) -0.024(8) -0.014(10)
C74 0.061(3) 0.262(8) 0.291(14) -0.028(9) -0.027(6) 0.116(4)
C81 0.113(6) 0.272(10) 0.103(6) -0.052(6) 0.033(5) 0.062(6)
C82 0.303(15) 0.252(13) 0.147(10) 0.030(10) 0.053(11) -0.021(12)
C83 0.263(11) 0.155(8) 0.250(11) 0.075(7) 0.135(9) -0.004(8)
C84 0.272(9) 0.282(9) 0.189(10) 0.056(9) 0.098(8) 0.197(7)
C85 0.146(8) 0.145(7) 0.162(8) 0.050(6) -0.020(7) 0.010(6)
C86 0.127(5) 0.336(12) 0.162(6) 0.106(7) 0.113(4) 0.094(7)
C87 0.200(12) 0.431(18) 0.224(15) -0.065(14) 0.013(11) 0.110(12)
B2 0.063(4) 0.062(4) 0.047(3) 0.004(3) -0.006(3) 0.016(3)
B4 0.050(3) 0.076(4) 0.025(3) -0.001(3) -0.006(3) -0.016(3)
B5 0.043(3) 0.051(3) 0.039(3) 0.003(3) -0.004(3) 0.016(3)
B6 0.058(4) 0.059(3) 0.039(3) 0.007(3) -0.011(3) -0.005(3)
B7 0.073(4) 0.068(4) 0.025(3) 0.011(3) 0.008(3) -0.001(3)
B8 0.067(4) 0.101(4) 0.024(3) -0.011(3) -0.015(3) 0.037(3)
B9 0.057(4) 0.109(5) 0.030(3) -0.002(3) -0.011(3) -0.010(4)
B10 0.079(4) 0.092(4) 0.040(3) 0.023(4) -0.020(3) 0.014(4)
B11 0.085(4) 0.073(4) 0.038(3) 0.000(3) -0.001(4) 0.032(3)
B12 0.058(4) 0.147(6) 0.035(3) 0.015(4) -0.011(3) 0.026(4)
B22 0.034(3) 0.063(3) 0.061(4) 0.009(3) 0.013(3) 0.021(3)
B24 0.044(3) 0.089(4) 0.055(4) 0.025(3) -0.008(3) -0.010(3)
B25 0.071(4) 0.038(3) 0.043(3) -0.011(3) -0.006(3) -0.005(3)
B26 0.057(3) 0.043(3) 0.042(3) 0.018(3) -0.008(3) 0.001(3)
B27 0.041(3) 0.060(3) 0.048(3) 0.013(3) 0.003(3) 0.005(3)
B28 0.054(3) 0.064(3) 0.060(4) 0.027(3) 0.016(3) 0.021(3)
B29 0.026(3) 0.112(5) 0.077(4) 0.016(4) -0.018(3) 0.022(3)
B30 0.037(3) 0.074(4) 0.050(3) 0.001(3) -0.021(3) -0.008(3)
B31 0.080(4) 0.088(4) 0.018(3) 0.010(3) 0.010(3) 0.008(4)
B32 0.042(3) 0.103(5) 0.082(5) 0.028(4) -0.015(4) 0.002(3)
B41 0.029(2) 0.045(3) 0.044(3) 0.011(2) -0.005(2) -0.019(2)

loop_
_atom_type_symbol
_atom_type_description
_atom_type_scat_dispersion_real
_atom_type_scat_dispersion_imag
_atom_type_scat_source
C C 0.0033 0.0016 'International Tables Vol C Tables 4.2.6.8 and 6.1.1.4'
H H 0.0000 0.0000 'International Tables Vol C Tables 4.2.6.8 and 6.1.1.4'
B B 0.0013 0.0007 'International Tables Vol C Tables 4.2.6.8 and 6.1.1.4'
O O 0.0106 0.0060 'International Tables Vol C Tables 4.2.6.8 and 6.1.1.4'
Na Na 0.0362 0.0249 'International Tables Vol C Tables 4.2.6.8 and 6.1.1.4'
Er Er -0.2586 4.9576 'International Tables Vol C Tables 4.2.6.8 and 6.1.1.4'

loop_
_geom_angle_atom_site_label_1
_geom_angle_atom_site_label_2
_geom_angle_atom_site_label_3
_geom_angle
_geom_angle_site_symmetry_1
_geom_angle_site_symmetry_3
O3 Na1 O4 112.41(14) . .
O3 Na1 B10 119.38(18) . 10_575
O4 Na1 B10 92.43(17) . 10_575
O3 Na1 B31 91.17(16) . .
O4 Na1 B31 98.43(17) . .
B10 Na1 B31 140.52(19) 10_575 .
O3 Na1 B5 88.00(15) . 10_575
O4 Na1 B5 95.25(15) . 10_575
B10 Na1 B5 33.32(17) 10_575 10_575
B31 Na1 B5 165.5(2) . 10_575
O3 Na1 B11 94.02(16) . 10_575
O4 Na1 B11 122.68(17) . 10_575
B10 Na1 B11 32.44(19) 10_575 10_575
B31 Na1 B11 132.2(2) . 10_575
B5 Na1 B11 33.59(17) 10_575 10_575
O3 Na1 B25 124.31(16) . .
O4 Na1 B25 89.58(16) . .
B10 Na1 B25 109.36(19) 10_575 .
B31 Na1 B25 33.64(16) . .
B5 Na1 B25 142.39(18) 10_575 .
B11 Na1 B25 116.64(19) 10_575 .
O1 Er1 C33 108.52(13) . .
O1 Er1 B4 87.80(14) . .
C33 Er1 B4 93.65(18) . .
O1 Er1 C32 128.38(12) . .
C33 Er1 C32 30.79(15) . .
B4 Er1 C32 114.69(17) . .
O1 Er1 B5 81.92(14) . .
C33 Er1 B5 130.80(17) . .
B4 Er1 B5 37.60(18) . .
C32 Er1 B5 143.54(16) . .
O1 Er1 B41 87.63(12) . .
C33 Er1 B41 130.61(16) . .
B4 Er1 B41 134.36(18) . .
C32 Er1 B41 103.38(15) . .
B5 Er1 B41 96.85(17) . .
O1 Er1 C1 141.66(12) . .
C33 Er1 C1 107.83(16) . .
B4 Er1 C1 78.12(17) . .
C32 Er1 C1 89.70(15) . .
B5 Er1 C1 65.16(16) . .
B41 Er1 C1 77.87(15) . .
O1 Er1 C34 80.77(13) . .
C33 Er1 C34 30.69(16) . .
B4 Er1 C34 105.80(18) . .
C32 Er1 C34 49.32(16) . .
B5 Er1 C34 139.93(17) . .
B41 Er1 C34 118.15(16) . .
C1 Er1 C34 137.29(15) . .
O1 Er1 C31 108.57(11) . .
C33 Er1 C31 52.02(15) . .
B4 Er1 C31 144.83(17) . .
C32 Er1 C31 31.39(14) . .
B5 Er1 C31 168.21(16) . .
B41 Er1 C31 78.66(14) . .
C1 Er1 C31 103.11(15) . .
C34 Er1 C31 49.74(15) . .
O1 Er1 C39 80.86(12) . .
C33 Er1 C39 50.83(16) . .
B4 Er1 C39 135.04(17) . .
C32 Er1 C39 49.86(15) . .
B5 Er1 C39 161.65(16) . .
B41 Er1 C39 88.71(15) . .
C1 Er1 C39 133.18(15) . .
C34 Er1 C39 29.55(15) . .
C31 Er1 C39 30.09(14) . .
O1 Er1 B6 109.84(14) . .
C33 Er1 B6 136.08(18) . .
B4 Er1 B6 67.48(18) . .
C32 Er1 B6 121.57(17) . .
B5 Er1 B6 39.07(18) . .
B41 Er1 B6 71.63(17) . .
C1 Er1 B6 31.88(17) . .
C34 Er1 B6 166.57(17) . .
C31 Er1 B6 129.58(16) . .
C39 Er1 B6 156.70(16) . .
O1 Er1 B2 152.19(15) . .
C33 Er1 B2 79.81(17) . .
B4 Er1 B2 64.88(19) . .
C32 Er1 B2 71.89(17) . .
B5 Er1 B2 73.27(18) . .
B41 Er1 B2 107.34(17) . .
C1 Er1 B2 31.70(16) . .
C34 Er1 B2 110.49(16) . .
C31 Er1 B2 97.49(16) . .
C39 Er1 B2 121.75(17) . .
B6 Er1 B2 56.33(18) . .
O2 Er2 C13 109.63(13) . .
O2 Er2 B24 89.29(17) . .
C13 Er2 B24 92.32(19) . .
O2 Er2 C12 130.25(12) . .
C13 Er2 C12 31.05(16) . .
B24 Er2 C12 112.48(18) . .
O2 Er2 B25 80.51(14) . .
C13 Er2 B25 130.87(19) . .
B24 Er2 B25 38.7(2) . .
C12 Er2 B25 143.23(16) . .
O2 Er2 B41 88.43(12) . .
C13 Er2 B41 129.34(17) . .
B24 Er2 B41 136.16(19) . .
C12 Er2 B41 101.98(16) . .
B25 Er2 B41 97.90(19) . .
O2 Er2 C14 81.45(13) . .
C13 Er2 C14 31.06(15) . .
B24 Er2 C14 105.18(18) . .
C12 Er2 C14 50.46(15) . .
B25 Er2 C14 139.34(18) . .
B41 Er2 C14 117.70(16) . .
O2 Er2 C21 140.27(12) . .
C13 Er2 C21 107.84(15) . .
B24 Er2 C21 76.43(18) . .
C12 Er2 C21 89.28(14) . .
B25 Er2 C21 65.08(16) . .
B41 Er2 C21 77.80(15) . .
C14 Er2 C21 137.88(15) . .
O2 Er2 C11 111.37(12) . .
C13 Er2 C11 50.79(15) . .
B24 Er2 C11 141.50(17) . .
C12 Er2 C11 29.89(14) . .
B25 Er2 C11 167.31(15) . .
B41 Er2 C11 78.59(15) . .
C14 Er2 C11 50.31(15) . .
C21 Er2 C11 102.24(13) . .
O2 Er2 C19 83.09(13) . .
C13 Er2 C19 49.90(15) . .
B24 Er2 C19 134.61(17) . .
C12 Er2 C19 49.35(14) . .
B25 Er2 C19 162.22(16) . .
B41 Er2 C19 88.46(15) . .
C14 Er2 C19 29.45(14) . .
C21 Er2 C19 132.68(14) . .
C11 Er2 C19 30.46(13) . .
O2 Er2 B26 108.01(14) . .
C13 Er2 B26 136.24(16) . .
B24 Er2 B26 66.59(19) . .
C12 Er2 B26 121.59(15) . .
B25 Er2 B26 38.37(18) . .
B41 Er2 B26 72.64(17) . .
C14 Er2 B26 166.79(17) . .
C21 Er2 B26 32.32(15) . .
C11 Er2 B26 129.84(15) . .
C19 Er2 B26 157.40(16) . .
O2 Er2 B22 148.97(14) . .
C13 Er2 B22 81.31(16) . .
B24 Er2 B22 60.71(19) . .
C12 Er2 B22 73.58(16) . .
B25 Er2 B22 71.09(18) . .
B41 Er2 B22 107.27(15) . .
C14 Er2 B22 112.29(16) . .
C21 Er2 B22 31.18(15) . .
C11 Er2 B22 98.12(15) . .
C19 Er2 B22 122.90(16) . .
B26 Er2 B22 54.96(17) . .
C44 O1 C41 105.87(19) . .
C44 O1 Er1 126.78(15) . .
C41 O1 Er1 126.09(16) . .
C54 O2 C51 107.3(2) . .
C54 O2 Er2 129.41(14) . .
C51 O2 Er2 122.89(14) . .
C64 O3 C61 113.8(2) . .
C64 O3 Na1 123.46(18) . .
C61 O3 Na1 122.53(17) . .
C74 O4 C71 110.9(2) . .
C74 O4 Na1 126.51(17) . .
C71 O4 Na1 118.79(19) . .
B6 C1 C11 121.8(4) . .
B6 C1 B2 124.3(5) . .
C11 C1 B2 113.3(4) . .
B6 C1 Er1 79.1(3) . .
C11 C1 Er1 118.5(3) . .
B2 C1 Er1 82.3(3) . .
B8 C3 B9 62.9(4) . .
B8 C3 B2 69.2(4) . .
B9 C3 B2 126.3(5) . .
B8 C3 B4 113.5(4) . .
B9 C3 B4 64.7(3) . .
B2 C3 B4 118.7(4) . .
B8 C3 Er1 129.0(3) . .
B9 C3 Er1 123.4(3) . .
B2 C3 Er1 71.8(3) . .
B4 C3 Er1 61.0(2) . .
C12 C11 C19 106.1(4) . .
C12 C11 C1 125.1(4) . .
C19 C11 C1 128.6(4) . .
C12 C11 Er2 71.0(2) . .
C19 C11 Er2 77.1(3) . .
C1 C11 Er2 121.4(3) . .
C11 C12 C13 110.2(4) . .
C11 C12 Er2 79.2(3) . .
C13 C12 Er2 72.4(3) . .
C12 C13 C14 107.6(4) . .
C12 C13 Er2 76.6(3) . .
C14 C13 Er2 78.6(3) . .
C19 C14 C13 108.2(4) . .
C19 C14 C15 120.6(5) . .
C13 C14 C15 130.8(5) . .
C19 C14 Er2 79.7(3) . .
C13 C14 Er2 70.4(3) . .
C15 C14 Er2 122.5(4) . .
C16 C15 C14 118.4(6) . .
C15 C16 C17 121.6(6) . .
C18 C17 C16 120.9(6) . .
C17 C18 C19 119.2(6) . .
C14 C19 C18 119.2(5) . .
C14 C19 C11 107.8(4) . .
C18 C19 C11 132.8(4) . .
C14 C19 Er2 70.9(3) . .
C18 C19 Er2 124.5(3) . .
C11 C19 Er2 72.5(2) . .
C31 C21 B26 122.3(4) . .
C31 C21 B22 117.0(4) . .
B26 C21 B22 119.8(5) . .
C31 C21 Er2 118.6(3) . .
B26 C21 Er2 77.8(3) . .
B22 C21 Er2 83.4(3) . .
B29 C23 B24 67.1(4) . .
B29 C23 B28 61.8(4) . .
B24 C23 B28 114.2(4) . .
B29 C23 B22 121.7(5) . .
B24 C23 B22 115.9(4) . .
B28 C23 B22 66.4(4) . .
C39 C31 C32 103.8(4) . .
C39 C31 C21 132.1(4) . .
C32 C31 C21 124.0(4) . .
C39 C31 Er1 75.1(3) . .
C32 C31 Er1 70.1(3) . .
C21 C31 Er1 121.8(3) . .
C33 C32 C31 110.5(5) . .
C33 C32 Er1 71.9(3) . .
C31 C32 Er1 78.5(3) . .
C32 C33 C34 106.5(5) . .
C32 C33 Er1 77.3(3) . .
C34 C33 Er1 80.4(3) . .
C39 C34 C33 109.7(5) . .
C39 C34 C35 118.7(5) . .
C33 C34 C35 131.6(5) . .
C39 C34 Er1 76.7(3) . .
C33 C34 Er1 68.9(3) . .
C35 C34 Er1 120.6(4) . .
C36 C35 C34 123.0(6) . .
C35 C36 C37 117.4(6) . .
C38 C37 C36 123.5(6) . .
C37 C38 C39 117.9(5) . .
C34 C39 C31 109.0(5) . .
C34 C39 C38 119.2(5) . .
C31 C39 C38 130.6(5) . .
C34 C39 Er1 73.8(3) . .
C31 C39 Er1 74.8(3) . .
C38 C39 Er1 127.4(3) . .
O1 C41 C42 106.99(19) . .
C43 C42 C41 106.35(19) . .
C42 C43 C44 106.2(2) . .
O1 C44 C43 108.9(2) . .
O2 C51 C52 106.66(19) . .
C53 C52 C51 104.91(18) . .
C52 C53 C54 105.0(2) . .
O2 C54 C53 106.94(19) . .
C62 C61 O3 101.39(19) . .
C63 C62 C61 109.0(2) . .
C62 C63 C64 108.9(2) . .
C63 C64 O3 101.5(2) . .
C72 C71 O4 104.4(2) . .
C71 C72 C73 108.87(19) . .
C72 C73 C74 108.9(2) . .
C73 C74 O4 104.5(2) . .
C86 C81 C82 125.3(6) . .
C86 C81 C87 126.3(7) . .
C82 C81 C87 108.4(7) . .
C83 C82 C81 119.2(5) . .
C84 C83 C82 122.5(4) . .
C83 C84 C85 107.1(3) . .
C86 C85 C84 134.3(5) . .
C81 C86 C85 111.5(6) . .
C1 B2 C3 120.6(5) . .
C1 B2 B8 112.3(4) . .
C3 B2 B8 54.7(3) . .
C1 B2 B7 58.6(3) . .
C3 B2 B7 94.0(4) . .
B8 B2 B7 55.2(3) . .
C1 B2 Er1 66.0(3) . .
C3 B2 Er1 74.9(3) . .
B8 B2 Er1 120.4(4) . .
B7 B2 Er1 105.5(3) . .
B5 B4 B10 59.5(4) . .
B5 B4 C3 114.1(4) . .
B10 B4 C3 103.3(4) . .
B5 B4 B9 108.9(4) . .
B10 B4 B9 58.7(4) . .
C3 B4 B9 54.6(3) . .
B5 B4 Er1 72.5(3) . .
B10 B4 Er1 129.8(4) . .
C3 B4 Er1 82.6(3) . .
B9 B4 Er1 134.6(4) . .
B4 B5 B10 62.4(4) . .
B4 B5 B11 108.1(4) . .
B10 B5 B11 58.2(4) . .
B4 B5 B6 117.6(4) . .
B10 B5 B6 114.1(4) . .
B11 B5 B6 61.9(3) . .
B4 B5 Er1 69.9(3) . .
B10 B5 Er1 130.1(4) . .
B11 B5 Er1 130.8(4) . .
B6 B5 Er1 75.6(3) . .
B4 B5 Na1 119.1(3) . 10_574
B10 B5 Na1 71.5(3) . 10_574
B11 B5 Na1 75.1(3) . 10_574
B6 B5 Na1 116.4(3) . 10_574
Er1 B5 Na1 151.0(2) . 10_574
C1 B6 B5 117.4(5) . .
C1 B6 B11 118.3(4) . .
B5 B6 B11 57.1(3) . .
C1 B6 B7 61.6(3) . .
B5 B6 B7 99.4(4) . .
B11 B6 B7 60.0(3) . .
C1 B6 Er1 69.0(3) . .
B5 B6 Er1 65.4(3) . .
B11 B6 Er1 117.6(3) . .
B7 B6 Er1 111.8(3) . .
B12 B7 B8 56.0(4) . .
B12 B7 B11 53.6(4) . .
B8 B7 B11 101.0(4) . .
B12 B7 B6 104.2(4) . .
B8 B7 B6 119.3(4) . .
B11 B7 B6 56.0(3) . .
B12 B7 B2 104.5(4) . .
B8 B7 B2 56.5(3) . .
B11 B7 B2 115.4(4) . .
B6 B7 B2 82.2(3) . .
C3 B8 B9 58.6(3) . .
C3 B8 B12 105.9(4) . .
B9 B8 B12 61.6(4) . .
C3 B8 B7 104.6(4) . .
B9 B8 B7 109.7(5) . .
B12 B8 B7 60.9(4) . .
C3 B8 B2 56.1(3) . .
B9 B8 B2 110.6(4) . .
B12 B8 B2 118.3(5) . .
B7 B8 B2 68.2(3) . .
C3 B9 B8 58.5(3) . .
C3 B9 B10 108.3(5) . .
B8 B9 B10 109.4(5) . .
C3 B9 B12 104.0(5) . .
B8 B9 B12 59.3(4) . .
B10 B9 B12 59.7(4) . .
C3 B9 B4 60.7(3) . .
B8 B9 B4 107.0(4) . .
B10 B9 B4 58.7(4) . .
B12 B9 B4 103.6(5) . .
B11 B10 B5 62.3(4) . .
B11 B10 B12 58.9(4) . .
B5 B10 B12 108.0(5) . .
B11 B10 B4 108.1(5) . .
B5 B10 B4 58.2(3) . .
B12 B10 B4 106.9(5) . .
B11 B10 B9 110.5(5) . .
B5 B10 B9 111.1(5) . .
B12 B10 B9 60.3(4) . .
B4 B10 B9 62.6(4) . .
B11 B10 Na1 77.6(3) . 10_574
B5 B10 Na1 75.2(3) . 10_574
B12 B10 Na1 124.5(4) . 10_574
B4 B10 Na1 118.9(4) . 10_574
B9 B10 Na1 171.3(4) . 10_574
B10 B11 B12 62.6(4) . .
B10 B11 B5 59.5(4) . .
B12 B11 B5 108.6(5) . .
B10 B11 B6 114.4(5) . .
B12 B11 B6 116.7(5) . .
B5 B11 B6 60.9(3) . .
B10 B11 B7 108.5(5) . .
B12 B11 B7 59.8(4) . .
B5 B11 B7 104.8(4) . .
B6 B11 B7 64.0(3) . .
B10 B11 Na1 70.0(3) . 10_574
B12 B11 Na1 121.2(4) . 10_574
B5 B11 Na1 71.3(3) . 10_574
B6 B11 Na1 113.2(3) . 10_574
B7 B11 Na1 176.2(4) . 10_574
B11 B12 B8 117.5(5) . .
B11 B12 B10 58.5(4) . .
B8 B12 B10 109.4(5) . .
B11 B12 B9 109.9(5) . .
B8 B12 B9 59.0(4) . .
B10 B12 B9 60.0(4) . .
B11 B12 B7 66.5(4) . .
B8 B12 B7 63.1(4) . .
B10 B12 B7 110.5(5) . .
B9 B12 B7 109.5(5) . .
C21 B22 C23 124.3(5) . .
C21 B22 B28 117.2(5) . .
C23 B22 B28 55.9(3) . .
C21 B22 B27 60.1(3) . .
C23 B22 B27 98.0(4) . .
B28 B22 B27 58.4(3) . .
C21 B22 Er2 65.4(3) . .
C23 B22 Er2 75.3(3) . .
B28 B22 Er2 122.3(3) . .
B27 B22 Er2 106.2(3) . .
C23 B24 B25 118.8(5) . .
C23 B24 B29 55.6(4) . .
B25 B24 B29 108.4(5) . .
C23 B24 B30 105.1(4) . .
B25 B24 B30 60.5(3) . .
B29 B24 B30 56.7(4) . .
C23 B24 Er2 87.5(3) . .
B25 B24 Er2 72.5(3) . .
B29 B24 Er2 139.4(4) . .
B30 B24 Er2 131.8(3) . .
B24 B25 B31 106.6(4) . .
B24 B25 B26 114.1(4) . .
B31 B25 B26 60.8(3) . .
B24 B25 B30 62.8(4) . .
B31 B25 B30 59.5(4) . .
B26 B25 B30 114.6(4) . .
B24 B25 Er2 68.7(3) . .
B31 B25 Er2 130.1(3) . .
B26 B25 Er2 75.7(3) . .
B30 B25 Er2 130.4(4) . .
B24 B25 Na1 162.4(4) . .
B31 B25 Na1 69.3(3) . .
B26 B25 Na1 79.6(3) . .
B30 B25 Na1 102.0(3) . .
Er2 B25 Na1 127.5(2) . .
C21 B26 B25 118.9(5) . .
C21 B26 B31 118.2(4) . .
B25 B26 B31 58.5(3) . .
C21 B26 B27 60.6(3) . .
B25 B26 B27 100.5(4) . .
B31 B26 B27 60.2(3) . .
C21 B26 Er2 69.9(3) . .
B25 B26 Er2 65.9(3) . .
B31 B26 Er2 119.4(3) . .
B27 B26 Er2 112.0(3) . .
B32 B27 B28 54.7(4) . .
B32 B27 B31 55.4(4) . .
B28 B27 B31 100.8(4) . .
B32 B27 B26 105.5(4) . .
B28 B27 B26 119.6(4) . .
B31 B27 B26 55.3(3) . .
B32 B27 B22 104.0(4) . .
B28 B27 B22 56.0(3) . .
B31 B27 B22 115.8(4) . .
B26 B27 B22 83.9(3) . .
C23 B28 B29 58.1(4) . .
C23 B28 B32 108.0(5) . .
B29 B28 B32 62.7(4) . .
C23 B28 B22 57.7(3) . .
B29 B28 B22 110.7(5) . .
B32 B28 B22 118.5(5) . .
C23 B28 B27 104.6(4) . .
B29 B28 B27 109.8(4) . .
B32 B28 B27 62.0(4) . .
B22 B28 B27 65.6(3) . .
C23 B29 B28 60.2(4) . .
C23 B29 B30 112.1(4) . .
B28 B29 B30 112.6(5) . .
C23 B29 B32 107.3(5) . .
B28 B29 B32 59.8(4) . .
B30 B29 B32 61.9(4) . .
C23 B29 B24 57.3(4) . .
B28 B29 B24 105.4(5) . .
B30 B29 B24 63.2(4) . .
B32 B29 B24 106.5(4) . .
B29 B30 B31 107.4(4) . .
B29 B30 B32 59.8(4) . .
B31 B30 B32 58.6(4) . .
B29 B30 B25 108.0(4) . .
B31 B30 B25 58.9(3) . .
B32 B30 B25 105.5(4) . .
B29 B30 B24 60.1(4) . .
B31 B30 B24 101.6(4) . .
B32 B30 B24 102.9(5) . .
B25 B30 B24 56.7(3) . .
B32 B31 B25 109.8(5) . .
B32 B31 B30 61.4(4) . .
B25 B31 B30 61.6(4) . .
B32 B31 B26 118.6(5) . .
B25 B31 B26 60.6(3) . .
B30 B31 B26 116.3(4) . .
B32 B31 B27 60.8(4) . .
B25 B31 B27 105.0(4) . .
B30 B31 B27 108.6(4) . .
B26 B31 B27 64.5(3) . .
B32 B31 Na1 158.0(4) . .
B25 B31 Na1 77.1(3) . .
B30 B31 Na1 107.8(4) . .
B26 B31 Na1 83.2(3) . .
B27 B31 Na1 139.2(4) . .
B28 B32 B31 114.5(5) . .
B28 B32 B29 57.5(4) . .
B31 B32 B29 107.2(5) . .
B28 B32 B30 107.7(5) . .
B31 B32 B30 60.0(4) . .
B29 B32 B30 58.3(4) . .
B28 B32 B27 63.2(4) . .
B31 B32 B27 63.8(4) . .
B29 B32 B27 106.8(5) . .
B30 B32 B27 109.8(5) . .
Er1 B41 Er2 107.17(17) . .

loop_
_geom_bond_atom_site_label_1
_geom_bond_atom_site_label_2
_geom_bond_distance
_geom_bond_site_symmetry_2
Na1 O3 2.351(4) .
Na1 O4 2.404(4) .
Na1 B10 2.952(8) 10_575
Na1 B31 2.974(7) .
Na1 B5 3.009(6) 10_575
Na1 B11 3.069(7) 10_575
Na1 B25 3.099(7) .
Er1 O1 2.346(2) .
Er1 C33 2.568(5) .
Er1 B4 2.597(6) .
Er1 C32 2.635(5) .
Er1 B5 2.637(6) .
Er1 B41 2.645(5) .
Er1 C1 2.671(5) .
Er1 C34 2.714(5) .
Er1 C31 2.747(5) .
Er1 C39 2.751(5) .
Er1 B6 2.809(6) .
Er1 B2 2.898(7) .
Er2 O2 2.361(2) .
Er2 C13 2.579(5) .
Er2 B24 2.587(6) .
Er2 C12 2.632(4) .
Er2 B25 2.649(6) .
Er2 B41 2.667(5) .
Er2 C14 2.684(5) .
Er2 C21 2.701(4) .
Er2 C11 2.734(4) .
Er2 C19 2.795(5) .
Er2 B26 2.810(6) .
Er2 B22 2.950(6) .
O1 C44 1.434(3) .
O1 C41 1.436(3) .
O2 C54 1.442(3) .
O2 C51 1.443(3) .
O3 C64 1.438(3) .
O3 C61 1.439(3) .
O4 C74 1.436(4) .
O4 C71 1.440(3) .
C1 B6 1.511(8) .
C1 C11 1.513(7) .
C1 B2 1.537(8) .
C3 B8 1.647(8) .
C3 B9 1.649(8) .
C3 B2 1.674(8) .
C3 B4 1.765(8) .
C11 C12 1.387(7) .
C11 C19 1.454(6) .
C12 C13 1.396(7) .
C13 C14 1.413(7) .
C14 C19 1.397(7) .
C14 C15 1.460(8) .
C15 C16 1.329(9) .
C16 C17 1.462(11) .
C17 C18 1.345(8) .
C18 C19 1.451(7) .
C21 C31 1.490(7) .
C21 B26 1.538(7) .
C21 B22 1.538(7) .
C23 B29 1.611(9) .
C23 B24 1.642(8) .
C23 B28 1.646(8) .
C23 B22 1.681(8) .
C31 C39 1.427(7) .
C31 C32 1.460(7) .
C32 C33 1.383(7) .
C33 C34 1.405(8) .
C34 C39 1.394(7) .
C34 C35 1.452(7) .
C35 C36 1.280(9) .
C36 C37 1.453(9) .
C37 C38 1.352(8) .
C38 C39 1.427(8) .
C41 C42 1.446(3) .
C42 C43 1.444(3) .
C43 C44 1.449(3) .
C51 C52 1.452(3) .
C52 C53 1.451(3) .
C53 C54 1.455(4) .
C61 C62 1.418(3) .
C62 C63 1.417(3) .
C63 C64 1.419(3) .
C71 C72 1.417(3) .
C72 C73 1.418(3) .
C73 C74 1.419(3) .
C81 C86 1.200(9) .
C81 C82 1.357(4) .
C81 C87 1.582(18) .
C82 C83 1.355(4) .
C83 C84 1.354(4) .
C84 C85 1.356(4) .
C85 C86 1.356(4) .
B2 B8 1.885(9) .
B2 B7 2.098(9) .
B4 B5 1.687(8) .
B4 B10 1.759(9) .
B4 B9 1.828(8) .
B5 B10 1.710(9) .
B5 B11 1.757(9) .
B5 B6 1.828(8) .
B5 Na1 3.009(6) 10_574
B6 B11 1.846(9) .
B6 B7 2.000(8) .
B7 B12 1.817(9) .
B7 B8 1.856(9) .
B7 B11 1.928(10) .
B8 B9 1.720(9) .
B8 B12 1.725(10) .
B9 B10 1.760(10) .
B9 B12 1.764(11) .
B10 B11 1.686(10) .
B10 B12 1.754(10) .
B10 Na1 2.952(8) 10_574
B11 B12 1.692(10) .
B11 Na1 3.069(7) 10_574
B22 B28 1.821(9) .
B22 B27 2.000(9) .
B24 B25 1.738(9) .
B24 B29 1.797(10) .
B24 B30 1.850(9) .
B25 B31 1.762(9) .
B25 B26 1.800(8) .
B25 B30 1.809(9) .
B26 B31 1.804(9) .
B26 B27 1.982(8) .
B27 B32 1.852(9) .
B27 B28 1.872(9) .
B27 B31 1.905(9) .
B28 B29 1.672(10) .
B28 B32 1.712(10) .
B29 B30 1.733(10) .
B29 B32 1.761(10) .
B30 B31 1.771(9) .
B30 B32 1.797(10) .
B31 B32 1.747(10) .
